data_7206472
loop_
_publ_author_name
'Sui, Yan'
'Liu, Dong-Sheng'
'Hu, Rong-Hua'
'Chen, Hong-Mei'

_publ_section_title
;
 Discovery of a new type of organic ferroelectric materials in natural
 biomass dehydroabietylamine Schiff bases
;
_journal_issue 38
_journal_name_full 'Journal of Materials Chemistry'
_journal_page_first 14599
_journal_paper_doi 10.1039/c0jm03461d
_journal_volume 21
_journal_year 2011
_chemical_absolute_configuration rm
_chemical_formula_moiety 'C27 H34 N2 O3'
_chemical_formula_sum 'C27 H34 N2 O3'
_chemical_formula_weight 434.56
_chemical_name_systematic
;
?
;
_space_group_IT_number 4
_symmetry_cell_setting monoclinic
_symmetry_space_group_name_Hall 'P 2yb'
_symmetry_space_group_name_H-M 'P 1 21 1'
_atom_sites_solution_hydrogens geom
_atom_sites_solution_primary direct
_atom_sites_solution_secondary difmap
_audit_creation_method SHELXL-97
_cell_angle_alpha 90.00
_cell_angle_beta 101.490(3)
_cell_angle_gamma 90.00
_cell_formula_units_Z 2
_cell_length_a 11.1580(17)
_cell_length_b 6.2046(10)
_cell_length_c 17.347(3)
_cell_measurement_reflns_used 1122
_cell_measurement_temperature 293(2)
_cell_measurement_theta_max 19.22
_cell_measurement_theta_min 2.40
_cell_volume 1176.9(3)
_computing_cell_refinement SMART
_computing_data_collection 'SMART (Bruker, 2000)'
_computing_data_reduction 'SAINT (Bruker, 2000)'
_computing_molecular_graphics SHELXTL
_computing_publication_material SHELXTL
_computing_structure_refinement SHELXTL
_computing_structure_solution 'SHELXTL (Bruker, 2000)'
_diffrn_ambient_temperature 293(2)
_diffrn_measured_fraction_theta_full 0.988
_diffrn_measured_fraction_theta_max 0.988
_diffrn_measurement_device_type 'Bruker Smart Apex CCD'
_diffrn_measurement_method 'phi and omega scans'
_diffrn_radiation_monochromator graphite
_diffrn_radiation_source 'fine-focus sealed tube'
_diffrn_radiation_type MoK\a
_diffrn_radiation_wavelength 0.71073
_diffrn_reflns_av_R_equivalents 0.0445
_diffrn_reflns_av_sigmaI/netI 0.1001
_diffrn_reflns_limit_h_max 13
_diffrn_reflns_limit_h_min -13
_diffrn_reflns_limit_k_max 7
_diffrn_reflns_limit_k_min -7
_diffrn_reflns_limit_l_max 21
_diffrn_reflns_limit_l_min -21
_diffrn_reflns_number 7421
_diffrn_reflns_theta_full 25.50
_diffrn_reflns_theta_max 25.50
_diffrn_reflns_theta_min 1.86
_exptl_absorpt_coefficient_mu 0.080
_exptl_absorpt_correction_T_max 0.9866
_exptl_absorpt_correction_T_min 0.9553
_exptl_absorpt_correction_type multi-scan
_exptl_absorpt_process_details 'SADABS; Bruker, 2000'
_exptl_crystal_colour yellow
_exptl_crystal_density_diffrn 1.226
_exptl_crystal_density_method 'not measured'
_exptl_crystal_description needle
_exptl_crystal_F_000 468
_exptl_crystal_size_max 0.58
_exptl_crystal_size_mid 0.21
_exptl_crystal_size_min 0.17
_refine_diff_density_max 0.161
_refine_diff_density_min -0.136
_refine_diff_density_rms 0.032
_refine_ls_abs_structure_details 'Flack H D (1983), Acta Cryst. A39, 876-881'
_refine_ls_abs_structure_Flack 0.1(1)
_refine_ls_extinction_coef 0.0191(16)
_refine_ls_extinction_expression Fc^*^=kFc[1+0.001xFc^2^\l^3^/sin(2\q)]^-1/4^
_refine_ls_extinction_method SHELXL
_refine_ls_goodness_of_fit_ref 0.989
_refine_ls_hydrogen_treatment constr
_refine_ls_matrix_type full
_refine_ls_number_parameters 295
_refine_ls_number_reflns 4172
_refine_ls_number_restraints 1
_refine_ls_restrained_S_all 0.989
_refine_ls_R_factor_all 0.1393
_refine_ls_R_factor_gt 0.0470
_refine_ls_shift/su_max 0.000
_refine_ls_shift/su_mean 0.000
_refine_ls_structure_factor_coef Fsqd
_refine_ls_weighting_details 'calc w=1/[\s^2^(Fo^2^)+(0.0270P)^2^+0.0000P] where P=(Fo^2^+2Fc^2^)/3'
_refine_ls_weighting_scheme calc
_refine_ls_wR_factor_gt 0.0867
_refine_ls_wR_factor_ref 0.0986
_reflns_number_gt 1702
_reflns_number_total 4172
_reflns_threshold_expression >2sigma(I)
_cod_data_source_file c0jm03461d.txt
_cod_data_source_block d
_cod_original_sg_symbol_Hall 'P 2yb '
_cod_original_sg_symbol_H-M 'P 21 '
_cod_database_code 7206472

loop_
_symmetry_equiv_pos_as_xyz
'x, y, z'
'-x, y+1/2, -z'

loop_
_atom_site_label
_atom_site_type_symbol
_atom_site_fract_x
_atom_site_fract_y
_atom_site_fract_z
_atom_site_U_iso_or_equiv
_atom_site_adp_type
_atom_site_occupancy
_atom_site_symmetry_multiplicity
_atom_site_calc_flag
_atom_site_refinement_flags
C1 C -0.1401(3) 0.2864(6) 0.04004(18) 0.0596(10) Uani 1 1 d .
H1 H -0.1367 0.4284 0.0234 0.072 Uiso 1 1 calc R
C2 C -0.0344(3) 0.1840(6) 0.0807(2) 0.0553(10) Uani 1 1 d .
C3 C -0.0389(3) -0.0339(7) 0.1037(2) 0.0633(11) Uani 1 1 d .
C4 C -0.1550(3) -0.1382(7) 0.08904(19) 0.0688(11) Uani 1 1 d .
H4 H -0.1614 -0.2790 0.1062 0.083 Uiso 1 1 calc R
C5 C -0.2570(3) -0.0343(7) 0.0501(2) 0.0680(11) Uani 1 1 d .
H5 H -0.3322 -0.1044 0.0404 0.082 Uiso 1 1 calc R
C6 C -0.2482(3) 0.1769(7) 0.0250(2) 0.0601(10) Uani 1 1 d .
C7 C 0.0784(3) 0.3036(6) 0.09964(18) 0.0606(10) Uani 1 1 d .
H7 H 0.0793 0.4500 0.0883 0.073 Uiso 1 1 calc R
C8 C 0.2966(3) 0.3163(6) 0.15580(18) 0.0644(11) Uani 1 1 d .
H8A H 0.2836 0.4709 0.1530 0.077 Uiso 1 1 calc R
H8B H 0.3488 0.2788 0.1193 0.077 Uiso 1 1 calc R
C9 C 0.3608(3) 0.2544(6) 0.2396(2) 0.0549(10) Uani 1 1 d .
C10 C 0.2818(3) 0.3410(7) 0.29502(19) 0.0702(11) Uani 1 1 d .
H10A H 0.2592 0.4887 0.2806 0.084 Uiso 1 1 calc R
H10B H 0.2071 0.2568 0.2881 0.084 Uiso 1 1 calc R
C11 C 0.3441(3) 0.3348(7) 0.3807(2) 0.0764(12) Uani 1 1 d .
H11A H 0.3620 0.1866 0.3968 0.092 Uiso 1 1 calc R
H11B H 0.2898 0.3938 0.4126 0.092 Uiso 1 1 calc R
C12 C 0.4626(3) 0.4647(7) 0.39407(18) 0.0742(12) Uani 1 1 d .
H12A H 0.5003 0.4608 0.4495 0.089 Uiso 1 1 calc R
H12B H 0.4438 0.6138 0.3797 0.089 Uiso 1 1 calc R
C13 C 0.5538(3) 0.3776(6) 0.34574(18) 0.0561(9) Uani 1 1 d .
C14 C 0.4870(3) 0.3718(6) 0.25779(17) 0.0535(9) Uani 1 1 d .
H14 H 0.4682 0.5229 0.2439 0.064 Uiso 1 1 calc R
C15 C 0.5775(3) 0.3023(6) 0.20600(19) 0.0680(11) Uani 1 1 d .
H15A H 0.6163 0.1675 0.2252 0.082 Uiso 1 1 calc R
H15B H 0.5342 0.2808 0.1523 0.082 Uiso 1 1 calc R
C16 C 0.6737(3) 0.4765(7) 0.20853(19) 0.0799(13) Uani 1 1 d .
H16A H 0.7420 0.4172 0.1886 0.096 Uiso 1 1 calc R
H16B H 0.6392 0.5928 0.1737 0.096 Uiso 1 1 calc R
C17 C 0.7213(3) 0.5687(7) 0.2898(2) 0.0667(11) Uani 1 1 d .
C18 C 0.6645(3) 0.5301(6) 0.3527(2) 0.0564(10) Uani 1 1 d .
C19 C 0.7173(3) 0.6156(6) 0.4254(2) 0.0682(11) Uani 1 1 d .
H19 H 0.6820 0.5870 0.4685 0.082 Uiso 1 1 calc R
C20 C 0.8213(4) 0.7425(7) 0.4353(2) 0.0811(13) Uani 1 1 d .
H20 H 0.8545 0.7973 0.4849 0.097 Uiso 1 1 calc R
C21 C 0.8761(3) 0.7885(7) 0.3735(3) 0.0739(12) Uani 1 1 d .
C22 C 0.8271(3) 0.7010(7) 0.3016(2) 0.0761(13) Uani 1 1 d .
H22 H 0.8643 0.7292 0.2593 0.091 Uiso 1 1 calc R
C23 C 0.9896(4) 0.9289(8) 0.3842(3) 0.0978(15) Uani 1 1 d .
H23 H 1.0059 0.9640 0.4404 0.117 Uiso 1 1 calc R
C24 C 1.0997(3) 0.8127(9) 0.3741(3) 0.1341(19) Uani 1 1 d .
H24A H 1.0907 0.7670 0.3204 0.201 Uiso 1 1 calc R
H24B H 1.1112 0.6889 0.4080 0.201 Uiso 1 1 calc R
H24C H 1.1694 0.9060 0.3873 0.201 Uiso 1 1 calc R
C25 C 0.9682(4) 1.1385(9) 0.3461(3) 0.1246(18) Uani 1 1 d .
H25A H 1.0414 1.2236 0.3586 0.187 Uiso 1 1 calc R
H25B H 0.9032 1.2108 0.3644 0.187 Uiso 1 1 calc R
H25C H 0.9461 1.1192 0.2902 0.187 Uiso 1 1 calc R
C26 C 0.6039(3) 0.1593(6) 0.3812(2) 0.0766(12) Uani 1 1 d .
H26A H 0.6462 0.0877 0.3455 0.115 Uiso 1 1 calc R
H26B H 0.5372 0.0709 0.3899 0.115 Uiso 1 1 calc R
H26C H 0.6593 0.1837 0.4304 0.115 Uiso 1 1 calc R
C27 C 0.3745(3) 0.0059(6) 0.2422(2) 0.0823(13) Uani 1 1 d .
H27A H 0.4143 -0.0379 0.2941 0.123 Uiso 1 1 calc R
H27B H 0.4226 -0.0389 0.2049 0.123 Uiso 1 1 calc R
H27C H 0.2951 -0.0596 0.2292 0.123 Uiso 1 1 calc R
N1 N 0.1793(2) 0.2063(5) 0.13285(16) 0.0662(10) Uani 1 1 d .
N2 N -0.3561(3) 0.2828(7) -0.0198(2) 0.0785(11) Uani 1 1 d .
O1 O -0.3502(2) 0.4754(6) -0.0327(2) 0.1102(11) Uani 1 1 d .
O2 O -0.4480(2) 0.1768(5) -0.04175(18) 0.1134(11) Uani 1 1 d .
O3 O 0.0575(2) -0.1388(4) 0.13676(16) 0.0838(8) Uani 1 1 d .
H3 H 0.1175 -0.0599 0.1412 0.126 Uiso 1 1 calc R

loop_
_atom_site_aniso_label
_atom_site_aniso_U_11
_atom_site_aniso_U_22
_atom_site_aniso_U_33
_atom_site_aniso_U_23
_atom_site_aniso_U_13
_atom_site_aniso_U_12
C1 0.058(2) 0.054(3) 0.067(2) 0.002(2) 0.0139(19) -0.001(2)
C2 0.063(3) 0.044(3) 0.061(2) 0.000(2) 0.015(2) -0.009(2)
C3 0.055(3) 0.064(4) 0.068(3) 0.004(2) 0.006(2) -0.004(2)
C4 0.076(3) 0.064(3) 0.068(3) 0.003(2) 0.017(2) -0.017(3)
C5 0.060(3) 0.069(4) 0.077(3) -0.007(3) 0.021(2) -0.017(2)
C6 0.051(3) 0.066(3) 0.062(2) -0.002(2) 0.0093(19) -0.006(2)
C7 0.064(2) 0.055(3) 0.064(2) 0.001(2) 0.0152(19) -0.012(2)
C8 0.056(2) 0.064(3) 0.072(3) 0.002(2) 0.0103(18) -0.006(2)
C9 0.054(2) 0.054(3) 0.056(2) 0.003(2) 0.0097(18) -0.0079(19)
C10 0.056(2) 0.084(3) 0.072(3) 0.011(3) 0.019(2) -0.009(2)
C11 0.061(2) 0.098(4) 0.075(3) 0.005(3) 0.025(2) -0.007(2)
C12 0.067(2) 0.091(3) 0.066(3) 0.002(3) 0.015(2) -0.008(2)
C13 0.056(2) 0.058(3) 0.058(2) 0.003(2) 0.0188(19) 0.001(2)
C14 0.053(2) 0.047(2) 0.061(2) -0.004(2) 0.0106(18) -0.0061(19)
C15 0.056(2) 0.083(3) 0.067(2) -0.017(2) 0.0181(19) -0.008(2)
C16 0.058(2) 0.122(4) 0.063(3) -0.010(3) 0.0184(19) -0.020(3)
C17 0.054(2) 0.082(3) 0.063(3) 0.000(2) 0.009(2) -0.006(2)
C18 0.051(2) 0.059(3) 0.059(3) 0.005(2) 0.011(2) -0.001(2)
C19 0.063(3) 0.079(3) 0.059(3) -0.006(2) 0.004(2) -0.006(2)
C20 0.074(3) 0.081(3) 0.084(3) -0.013(3) 0.004(3) -0.012(3)
C21 0.050(2) 0.082(3) 0.085(3) -0.008(3) 0.002(2) -0.011(2)
C22 0.056(2) 0.097(4) 0.077(3) 0.009(3) 0.017(2) -0.010(2)
C23 0.070(3) 0.075(4) 0.143(4) -0.003(3) 0.008(3) -0.020(3)
C24 0.053(3) 0.112(4) 0.240(6) -0.012(4) 0.035(3) -0.001(3)
C25 0.074(3) 0.088(4) 0.217(5) 0.022(4) 0.042(3) -0.007(3)
C26 0.075(3) 0.061(3) 0.090(3) 0.016(2) 0.007(2) -0.002(2)
C27 0.074(3) 0.060(3) 0.109(3) 0.009(3) 0.008(2) -0.010(2)
N1 0.0474(18) 0.075(3) 0.072(2) -0.0006(18) 0.0012(16) -0.0108(18)
N2 0.065(3) 0.084(3) 0.085(3) 0.003(2) 0.013(2) -0.003(2)
O1 0.077(2) 0.091(3) 0.155(3) 0.030(3) 0.0055(17) 0.008(2)
O2 0.0666(19) 0.113(3) 0.151(3) -0.002(2) -0.0032(17) -0.010(2)
O3 0.0774(19) 0.067(2) 0.0993(19) 0.0119(18) -0.0005(17) -0.0134(17)

loop_
_atom_type_symbol
_atom_type_description
_atom_type_scat_dispersion_real
_atom_type_scat_dispersion_imag
_atom_type_scat_source
C C 0.0033 0.0016 'International Tables Vol C Tables 4.2.6.8 and 6.1.1.4'
H H 0.0000 0.0000 'International Tables Vol C Tables 4.2.6.8 and 6.1.1.4'
N N 0.0061 0.0033 'International Tables Vol C Tables 4.2.6.8 and 6.1.1.4'
O O 0.0106 0.0060 'International Tables Vol C Tables 4.2.6.8 and 6.1.1.4'

loop_
_geom_angle_atom_site_label_1
_geom_angle_atom_site_label_2
_geom_angle_atom_site_label_3
_geom_angle
_geom_angle_publ_flag
C6 C1 C2 119.6(4) ?
C6 C1 H1 120.2 ?
C2 C1 H1 120.2 ?
C1 C2 C3 120.2(3) ?
C1 C2 C7 119.4(4) ?
C3 C2 C7 120.4(3) ?
O3 C3 C2 122.3(3) ?
O3 C3 C4 119.9(4) ?
C2 C3 C4 117.8(4) ?
C5 C4 C3 120.9(4) ?
C5 C4 H4 119.6 ?
C3 C4 H4 119.6 ?
C4 C5 C6 119.8(4) ?
C4 C5 H5 120.1 ?
C6 C5 H5 120.1 ?
C1 C6 C5 121.7(4) ?
C1 C6 N2 118.9(4) y
C5 C6 N2 119.4(4) y
N1 C7 C2 120.0(3) y
N1 C7 H7 120.0 ?
C2 C7 H7 120.0 ?
N1 C8 C9 111.4(3) y
N1 C8 H8A 109.3 ?
C9 C8 H8A 109.3 ?
N1 C8 H8B 109.3 ?
C9 C8 H8B 109.3 ?
H8A C8 H8B 108.0 ?
C10 C9 C8 106.8(3) ?
C10 C9 C27 113.4(3) ?
C8 C9 C27 107.5(3) ?
C10 C9 C14 108.6(3) ?
C8 C9 C14 107.9(3) ?
C27 C9 C14 112.3(3) ?
C11 C10 C9 113.6(3) ?
C11 C10 H10A 108.8 ?
C9 C10 H10A 108.8 ?
C11 C10 H10B 108.8 ?
C9 C10 H10B 108.8 ?
H10A C10 H10B 107.7 ?
C10 C11 C12 110.5(3) ?
C10 C11 H11A 109.5 ?
C12 C11 H11A 109.5 ?
C10 C11 H11B 109.5 ?
C12 C11 H11B 109.5 ?
H11A C11 H11B 108.1 ?
C11 C12 C13 112.2(3) ?
C11 C12 H12A 109.2 ?
C13 C12 H12A 109.2 ?
C11 C12 H12B 109.2 ?
C13 C12 H12B 109.2 ?
H12A C12 H12B 107.9 ?
C12 C13 C18 110.4(3) ?
C12 C13 C26 108.4(3) ?
C18 C13 C26 106.7(3) ?
C12 C13 C14 107.6(2) ?
C18 C13 C14 108.1(3) ?
C26 C13 C14 115.7(3) ?
C15 C14 C13 109.6(2) ?
C15 C14 C9 114.9(3) ?
C13 C14 C9 116.4(3) ?
C15 C14 H14 104.9 ?
C13 C14 H14 104.9 ?
C9 C14 H14 104.9 ?
C16 C15 C14 109.0(3) ?
C16 C15 H15A 109.9 ?
C14 C15 H15A 109.9 ?
C16 C15 H15B 109.9 ?
C14 C15 H15B 109.9 ?
H15A C15 H15B 108.3 ?
C17 C16 C15 114.2(3) ?
C17 C16 H16A 108.7 ?
C15 C16 H16A 108.7 ?
C17 C16 H16B 108.7 ?
C15 C16 H16B 108.7 ?
H16A C16 H16B 107.6 ?
C18 C17 C22 119.0(3) ?
C18 C17 C16 122.4(3) ?
C22 C17 C16 118.6(3) ?
C19 C18 C17 118.1(3) ?
C19 C18 C13 119.7(3) ?
C17 C18 C13 122.0(3) ?
C20 C19 C18 121.7(3) ?
C20 C19 H19 119.2 ?
C18 C19 H19 119.2 ?
C21 C20 C19 121.0(4) ?
C21 C20 H20 119.5 ?
C19 C20 H20 119.5 ?
C20 C21 C22 118.2(4) ?
C20 C21 C23 121.0(4) ?
C22 C21 C23 120.8(4) ?
C21 C22 C17 122.0(4) ?
C21 C22 H22 119.0 ?
C17 C22 H22 119.0 ?
C25 C23 C24 116.7(4) ?
C25 C23 C21 113.5(4) ?
C24 C23 C21 113.7(4) ?
C25 C23 H23 103.6 ?
C24 C23 H23 103.6 ?
C21 C23 H23 103.6 ?
C23 C24 H24A 109.5 ?
C23 C24 H24B 109.5 ?
H24A C24 H24B 109.5 ?
C23 C24 H24C 109.5 ?
H24A C24 H24C 109.5 ?
H24B C24 H24C 109.5 ?
C23 C25 H25A 109.5 ?
C23 C25 H25B 109.5 ?
H25A C25 H25B 109.5 ?
C23 C25 H25C 109.5 ?
H25A C25 H25C 109.5 ?
H25B C25 H25C 109.5 ?
C13 C26 H26A 109.5 ?
C13 C26 H26B 109.5 ?
H26A C26 H26B 109.5 ?
C13 C26 H26C 109.5 ?
H26A C26 H26C 109.5 ?
H26B C26 H26C 109.5 ?
C9 C27 H27A 109.5 ?
C9 C27 H27B 109.5 ?
H27A C27 H27B 109.5 ?
C9 C27 H27C 109.5 ?
H27A C27 H27C 109.5 ?
H27B C27 H27C 109.5 ?
C7 N1 C8 123.5(3) y
O2 N2 O1 123.1(4) y
O2 N2 C6 118.8(4) y
O1 N2 C6 118.1(4) y
C3 O3 H3 109.5 ?

loop_
_geom_bond_atom_site_label_1
_geom_bond_atom_site_label_2
_geom_bond_distance
_geom_bond_publ_flag
C1 C6 1.363(4) ?
C1 C2 1.400(4) ?
C1 H1 0.9300 ?
C2 C3 1.414(5) ?
C2 C7 1.441(4) ?
C3 O3 1.290(4) y
C3 C4 1.425(4) ?
C4 C5 1.364(4) ?
C4 H4 0.9300 ?
C5 C6 1.390(5) ?
C5 H5 0.9300 ?
C6 N2 1.454(5) y
C7 N1 1.307(4) y
C7 H7 0.9300 ?
C8 N1 1.460(4) y
C8 C9 1.536(4) ?
C8 H8A 0.9700 ?
C8 H8B 0.9700 ?
C9 C10 1.526(4) ?
C9 C27 1.550(5) ?
C9 C14 1.561(4) ?
C10 C11 1.511(4) ?
C10 H10A 0.9700 ?
C10 H10B 0.9700 ?
C11 C12 1.526(4) ?
C11 H11A 0.9700 ?
C11 H11B 0.9700 ?
C12 C13 1.540(4) ?
C12 H12A 0.9700 ?
C12 H12B 0.9700 ?
C13 C18 1.541(4) ?
C13 C26 1.545(4) ?
C13 C14 1.559(4) ?
C14 C15 1.541(4) ?
C14 H14 0.9800 ?
C15 C16 1.518(4) ?
C15 H15A 0.9700 ?
C15 H15B 0.9700 ?
C16 C17 1.517(4) ?
C16 H16A 0.9700 ?
C16 H16B 0.9700 ?
C17 C18 1.387(4) ?
C17 C22 1.419(4) ?
C18 C19 1.387(4) ?
C19 C20 1.385(4) ?
C19 H19 0.9300 ?
C20 C21 1.366(5) ?
C20 H20 0.9300 ?
C21 C22 1.369(5) ?
C21 C23 1.518(5) ?
C22 H22 0.9300 ?
C23 C25 1.457(6) ?
C23 C24 1.465(5) ?
C23 H23 0.9800 ?
C24 H24A 0.9600 ?
C24 H24B 0.9600 ?
C24 H24C 0.9600 ?
C25 H25A 0.9600 ?
C25 H25B 0.9600 ?
C25 H25C 0.9600 ?
C26 H26A 0.9600 ?
C26 H26B 0.9600 ?
C26 H26C 0.9600 ?
C27 H27A 0.9600 ?
C27 H27B 0.9600 ?
C27 H27C 0.9600 ?
N2 O2 1.214(4) y
N2 O1 1.220(4) y
O3 H3 0.8200 ?

loop_
_geom_hbond_atom_site_label_D
_geom_hbond_atom_site_label_H
_geom_hbond_atom_site_label_A
_geom_hbond_distance_DH
_geom_hbond_distance_HA
_geom_hbond_distance_DA
_geom_hbond_angle_DHA
_geom_hbond_site_symmetry_A
_geom_hbond_publ_flag
C8 H8B O1 0.97 2.41 3.146(5) 132.4 2_545 y
O3 H3 N1 0.82 1.81 2.544(4) 148.8 . y

loop_
_geom_torsion_atom_site_label_1
_geom_torsion_atom_site_label_2
_geom_torsion_atom_site_label_3
_geom_torsion_atom_site_label_4
_geom_torsion
_geom_torsion_publ_flag
C6 C1 C2 C3 2.0(5) ?
C6 C1 C2 C7 -177.1(3) ?
C1 C2 C3 O3 175.5(3) ?
C7 C2 C3 O3 -5.4(5) ?
C1 C2 C3 C4 -4.2(5) ?
C7 C2 C3 C4 174.9(3) ?
O3 C3 C4 C5 -176.2(3) ?
C2 C3 C4 C5 3.6(5) ?
C3 C4 C5 C6 -0.7(5) ?
C2 C1 C6 C5 1.0(5) ?
C2 C1 C6 N2 -177.7(3) ?
C4 C5 C6 C1 -1.7(5) ?
C4 C5 C6 N2 177.0(3) ?
C1 C2 C7 N1 -175.5(3) y
C3 C2 C7 N1 5.4(5) ?
N1 C8 C9 C10 -65.6(4) ?
N1 C8 C9 C27 56.5(4) ?
N1 C8 C9 C14 177.8(3) ?
C8 C9 C10 C11 -168.1(3) ?
C27 C9 C10 C11 73.6(4) ?
C14 C9 C10 C11 -52.0(4) ?
C9 C10 C11 C12 58.3(5) y
C10 C11 C12 C13 -59.9(4) ?
C11 C12 C13 C18 172.7(3) ?
C11 C12 C13 C26 -70.8(4) ?
C11 C12 C13 C14 55.1(4) ?
C12 C13 C14 C15 175.6(3) ?
C18 C13 C14 C15 56.5(4) ?
C26 C13 C14 C15 -63.0(4) ?
C12 C13 C14 C9 -51.8(4) ?
C18 C13 C14 C9 -171.0(3) ?
C26 C13 C14 C9 69.6(4) ?
C10 C9 C14 C15 -179.7(3) ?
C8 C9 C14 C15 -64.3(4) ?
C27 C9 C14 C15 54.0(4) ?
C10 C9 C14 C13 50.2(4) ?
C8 C9 C14 C13 165.7(3) ?
C27 C9 C14 C13 -76.1(4) ?
C13 C14 C15 C16 -66.8(4) ?
C9 C14 C15 C16 159.9(3) y
C14 C15 C16 C17 42.8(4) ?
C15 C16 C17 C18 -12.6(5) ?
C15 C16 C17 C22 168.0(3) ?
C22 C17 C18 C19 -2.8(5) ?
C16 C17 C18 C19 177.9(3) y
C22 C17 C18 C13 -176.4(3) ?
C16 C17 C18 C13 4.3(6) ?
C12 C13 C18 C19 43.2(4) ?
C26 C13 C18 C19 -74.4(4) ?
C14 C13 C18 C19 160.5(3) ?
C12 C13 C18 C17 -143.4(3) ?
C26 C13 C18 C17 99.0(4) ?
C14 C13 C18 C17 -26.0(4) ?
C17 C18 C19 C20 2.2(5) ?
C13 C18 C19 C20 176.0(3) ?
C18 C19 C20 C21 0.0(6) ?
C19 C20 C21 C22 -1.7(6) ?
C19 C20 C21 C23 179.6(4) ?
C20 C21 C22 C17 1.1(6) ?
C23 C21 C22 C17 179.8(4) ?
C18 C17 C22 C21 1.2(6) ?
C16 C17 C22 C21 -179.4(4) ?
C20 C21 C23 C25 -110.8(5) ?
C22 C21 C23 C25 70.5(6) ?
C20 C21 C23 C24 112.5(5) ?
C22 C21 C23 C24 -66.2(5) ?
C2 C7 N1 C8 -178.4(3) ?
C9 C8 N1 C7 133.0(3) ?
C1 C6 N2 O2 170.6(3) y
C5 C6 N2 O2 -8.1(5) y
C1 C6 N2 O1 -10.2(5) y
C5 C6 N2 O1 171.1(4) y
